data_1568902
loop_
_publ_author_name
'Zhang, Yunxi'
'Huang, Zhengmei'
'Yang, Yudong'
'Liu, Jiahui'
'Tian, Yang'
'Bin, Zhengyang'
'You, Jingsong'

_publ_section_title
;
 Molecular engineering of locked alkyl aryl carbonyl-based thermally
 activated delayed fluorescence emitters <i>via</i> a cascade C-H
 activation process.
;
_journal_issue 19
_journal_name_full 'Chemical science'
_journal_page_first 5125
_journal_page_last 5131
_journal_paper_doi 10.1039/d3sc01298k
_journal_volume 14
_journal_year 2023
_chemical_formula_moiety 'C46 H40 N2 O'
_chemical_formula_sum 'C46 H40 N2 O'
_chemical_formula_weight 636.80
_space_group_crystal_system triclinic
_space_group_IT_number 2
_space_group_name_Hall '-P 1'
_space_group_name_H-M_alt 'P -1'
_atom_sites_solution_hydrogens geom
_atom_sites_solution_primary dual
_audit_creation_date 2022-05-30
_audit_creation_method
;
Olex2 1.3
(compiled 2020.11.12 svn.r5f609507 for OlexSys, GUI svn.r6408)
;
_audit_update_record
;
2023-02-11 deposited with the CCDC.	2023-04-18 downloaded from the CCDC.
;
_cell_angle_alpha 90.383(2)
_cell_angle_beta 100.408(2)
_cell_angle_gamma 98.456(2)
_cell_formula_units_Z 2
_cell_length_a 9.4218(5)
_cell_length_b 12.9960(6)
_cell_length_c 14.5646(8)
_cell_measurement_reflns_used 7440
_cell_measurement_temperature 302(2)
_cell_measurement_theta_max 27.465
_cell_measurement_theta_min 2.409
_cell_volume 1733.95(16)
_computing_cell_refinement 'SAINT V8.40B (?, 2016)'
_computing_data_reduction 'SAINT V8.40B (?, 2016)'
_computing_molecular_graphics 'Olex2 1.3 (Dolomanov et al., 2009)'
_computing_publication_material 'Olex2 1.3 (Dolomanov et al., 2009)'
_computing_structure_refinement 'SHELXL 2014/7 (Sheldrick, 2015)'
_computing_structure_solution 'SHELXT 2018/2 (Sheldrick, 2018)'
_diffrn_ambient_temperature 302.0
_diffrn_measured_fraction_theta_full 0.999
_diffrn_measured_fraction_theta_max 0.997
_diffrn_measurement_device_type 'Bruker APEX-II CCD'
_diffrn_measurement_method '\f and \w scans'
_diffrn_radiation_type MoK\a
_diffrn_radiation_wavelength 0.71073
_diffrn_reflns_av_R_equivalents 0.0915
_diffrn_reflns_av_unetI/netI 0.0577
_diffrn_reflns_Laue_measured_fraction_full 0.999
_diffrn_reflns_Laue_measured_fraction_max 0.997
_diffrn_reflns_limit_h_max 12
_diffrn_reflns_limit_h_min -12
_diffrn_reflns_limit_k_max 16
_diffrn_reflns_limit_k_min -16
_diffrn_reflns_limit_l_max 18
_diffrn_reflns_limit_l_min -18
_diffrn_reflns_number 41314
_diffrn_reflns_point_group_measured_fraction_full 0.999
_diffrn_reflns_point_group_measured_fraction_max 0.997
_diffrn_reflns_theta_full 25.242
_diffrn_reflns_theta_max 27.509
_diffrn_reflns_theta_min 2.093
_diffrn_source_current 1.4
_diffrn_source_power 0.07
_diffrn_source_voltage 50.0
_diffrn_standards_number 0
_exptl_absorpt_coefficient_mu 0.072
_exptl_absorpt_correction_T_max 0.7456
_exptl_absorpt_correction_T_min 0.6844
_exptl_absorpt_correction_type multi-scan
_exptl_absorpt_process_details
;
SADABS-2016/2 (Bruker,2016/2) was used for absorption correction.
wR2(int) was 0.1371 before and 0.0592 after correction.
The Ratio of minimum to maximum transmission is 0.9179.
The \l/2 correction factor is Not present.
;
_exptl_crystal_colour 'clear yellowish yellow'
_exptl_crystal_colour_lustre clear
_exptl_crystal_colour_modifier yellowish
_exptl_crystal_colour_primary yellow
_exptl_crystal_density_diffrn 1.220
_exptl_crystal_description block
_exptl_crystal_F_000 676
_exptl_crystal_size_max 0.25
_exptl_crystal_size_mid 0.18
_exptl_crystal_size_min 0.11
_refine_diff_density_max 0.191
_refine_diff_density_min -0.187
_refine_diff_density_rms 0.038
_refine_ls_extinction_method none
_refine_ls_goodness_of_fit_ref 1.022
_refine_ls_hydrogen_treatment constr
_refine_ls_matrix_type full
_refine_ls_number_parameters 448
_refine_ls_number_reflns 7950
_refine_ls_number_restraints 0
_refine_ls_restrained_S_all 1.022
_refine_ls_R_factor_all 0.0988
_refine_ls_R_factor_gt 0.0522
_refine_ls_shift/su_max 0.001
_refine_ls_shift/su_mean 0.000
_refine_ls_structure_factor_coef Fsqd
_refine_ls_weighting_details 'w=1/[\s^2^(Fo^2^)+(0.0608P)^2^+0.2547P] where P=(Fo^2^+2Fc^2^)/3'
_refine_ls_weighting_scheme calc
_refine_ls_wR_factor_gt 0.1229
_refine_ls_wR_factor_ref 0.1414
_reflns_Friedel_coverage 0.000
_reflns_number_gt 4979
_reflns_number_total 7950
_reflns_threshold_expression 'I > 2\s(I)'
_cod_data_source_file d3sc01298k2.cif
_cod_data_source_block mo_zyx_0530_0m_a
_cod_depositor_comments 'Adding full bibliography for 1568902--1568903.cif.'
_cod_database_code 1568902
_shelx_shelxl_version_number 2014/7
_shelx_space_group_comment
;
The symmetry employed for this shelxl refinement is uniquely defined
by the following loop, which should always be used as a source of
symmetry information in preference to the above space-group names.
They are only intended as comments.
;
_shelx_estimated_absorpt_t_max 0.992
_shelx_estimated_absorpt_t_min 0.982
_olex2_refinement_description
;
1. Fixed Uiso
 At 1.2 times of:
  All C(H) groups
 At 1.5 times of:
  All C(H,H,H) groups
2.a Aromatic/amide H refined with riding coordinates:
 C5(H5), C8(H8), C12(H12), C13(H13), C14(H14), C15(H15), C21(H21), C22(H22),
 C24(H24), C25(H25), C29(H29), C30(H30), C33(H33), C34(H34), C35(H35), C36(H36),
  C38(H38), C39(H39), C40(H40), C41(H41), C43(H43), C44(H44)
2.b Idealised Me refined as rotating group:
 C46(H46A,H46B,H46C), C18(H18A,H18B,H18C), C19(H19A,H19B,H19C), C28(H28A,H28B,
 H28C), C31(H31A,H31B,H31C), C42(H42A,H42B,H42C)
;
_olex2_submission_special_instructions 'No special instructions were received'

loop_
_space_group_symop_operation_xyz
'x, y, z'
'-x, -y, -z'

loop_
_atom_site_label
_atom_site_type_symbol
_atom_site_fract_x
_atom_site_fract_y
_atom_site_fract_z
_atom_site_U_iso_or_equiv
_atom_site_adp_type
_atom_site_occupancy
_atom_site_site_symmetry_order
_atom_site_calc_flag
_atom_site_refinement_flags_posn
_atom_site_refinement_flags_adp
_atom_site_refinement_flags_occupancy
_atom_site_disorder_assembly
_atom_site_disorder_group
O1 O 0.67643(16) 0.49385(9) 1.06320(9) 0.0572(4) Uani 1 1 d . . . . .
N1 N 0.30017(15) 0.36139(11) 0.60838(10) 0.0436(4) Uani 1 1 d . . . . .
C2 C 0.74894(16) 0.62225(11) 0.85463(11) 0.0328(3) Uani 1 1 d . . . . .
N3 N 1.01848(14) 0.86405(9) 0.86236(10) 0.0375(3) Uani 1 1 d . . . . .
C46 C 0.0173(4) 0.3212(3) 0.40167(18) 0.1361(15) Uani 1 1 d . . . . .
H46A H 0.0894 0.3826 0.4097 0.204 Uiso 1 1 calc R U . . .
H46B H -0.0781 0.3408 0.3965 0.204 Uiso 1 1 calc R U . . .
H46C H 0.0227 0.2833 0.3459 0.204 Uiso 1 1 calc R U . . .
C45 C 0.1979(2) 0.22443(14) 0.49144(13) 0.0483(5) Uani 1 1 d . . . . .
C3 C 0.31949(19) 0.28119(13) 0.54926(12) 0.0425(4) Uani 1 1 d . . . . .
C4 C 0.42464(18) 0.42270(13) 0.66594(12) 0.0411(4) Uani 1 1 d . . . . .
C5 C 0.48053(18) 0.38941(12) 0.75289(12) 0.0404(4) Uani 1 1 d . . . . .
H5 H 0.4451 0.3233 0.7704 0.048 Uiso 1 1 calc R U . . .
C6 C 0.58837(17) 0.45210(11) 0.81495(11) 0.0341(4) Uani 1 1 d . . . . .
C7 C 0.64275(16) 0.55101(11) 0.78688(11) 0.0328(3) Uani 1 1 d . . . . .
C8 C 0.83203(17) 0.71068(12) 0.82739(12) 0.0372(4) Uani 1 1 d . . . . .
H8 H 0.8237 0.7251 0.7643 0.045 Uiso 1 1 calc R U . . .
C9 C 0.92696(17) 0.77742(11) 0.89336(12) 0.0357(4) Uani 1 1 d . . . . .
C10 C 1.14325(17) 0.84285(12) 0.82913(11) 0.0353(4) Uani 1 1 d . . . . .
C11 C 1.22934(18) 0.92316(12) 0.79167(12) 0.0402(4) Uani 1 1 d . . . . .
C12 C 1.3461(2) 0.89872(14) 0.75474(14) 0.0535(5) Uani 1 1 d . . . . .
H12 H 1.4010 0.9506 0.7268 0.064 Uiso 1 1 calc R U . . .
C13 C 1.3839(2) 0.79999(15) 0.75794(15) 0.0574(5) Uani 1 1 d . . . . .
H13 H 1.4630 0.7858 0.7326 0.069 Uiso 1 1 calc R U . . .
C14 C 0.8242(2) 1.12130(15) 0.76433(17) 0.0649(6) Uani 1 1 d . . . . .
H14 H 0.7801 1.1770 0.7396 0.078 Uiso 1 1 calc R U . . .
C15 C 0.9679(2) 1.11721(14) 0.75990(15) 0.0576(5) Uani 1 1 d . . . . .
H15 H 1.0202 1.1714 0.7329 0.069 Uiso 1 1 calc R U . . .
C16 C 1.0375(2) 1.03442(12) 0.79462(13) 0.0437(4) Uani 1 1 d . . . . .
C17 C 1.2007(2) 1.03453(13) 0.80206(14) 0.0500(5) Uani 1 1 d . . . . .
C18 C 1.2650(3) 1.10540(17) 0.7315(2) 0.0859(8) Uani 1 1 d . . . . .
H18A H 1.2212 1.0801 0.6693 0.129 Uiso 1 1 calc R U . . .
H18B H 1.3685 1.1057 0.7407 0.129 Uiso 1 1 calc R U . . .
H18C H 1.2455 1.1749 0.7404 0.129 Uiso 1 1 calc R U . . .
C19 C 1.2767(2) 1.07332(16) 0.90198(18) 0.0740(7) Uani 1 1 d . . . . .
H19A H 1.2619 1.1438 0.9119 0.111 Uiso 1 1 calc R U . . .
H19B H 1.3794 1.0705 0.9094 0.111 Uiso 1 1 calc R U . . .
H19C H 1.2360 1.0298 0.9467 0.111 Uiso 1 1 calc R U . . .
C20 C 0.95455(18) 0.95199(12) 0.83184(12) 0.0394(4) Uani 1 1 d . . . . .
C21 C 0.8104(2) 0.95789(14) 0.83836(15) 0.0517(5) Uani 1 1 d . . . . .
H21 H 0.7567 0.9043 0.8651 0.062 Uiso 1 1 calc R U . . .
C22 C 0.7462(2) 1.04291(16) 0.80538(16) 0.0630(6) Uani 1 1 d . . . . .
H22 H 0.6504 1.0469 0.8110 0.076 Uiso 1 1 calc R U . . .
C23 C 0.76498(16) 0.60287(11) 0.95036(11) 0.0337(4) Uani 1 1 d . . . . .
C24 C 0.85523(18) 0.67323(12) 1.01582(12) 0.0375(4) Uani 1 1 d . . . . .
H24 H 0.8611 0.6613 1.0792 0.045 Uiso 1 1 calc R U . . .
C25 C 0.93641(17) 0.76075(12) 0.98746(12) 0.0374(4) Uani 1 1 d . . . . .
H25 H 0.9966 0.8077 1.0313 0.045 Uiso 1 1 calc R U . . .
C26 C 0.69027(17) 0.50389(12) 0.98251(12) 0.0367(4) Uani 1 1 d . . . . .
C27 C 0.64816(17) 0.41379(11) 0.91078(12) 0.0357(4) Uani 1 1 d . . . . .
C28 C 0.7946(2) 0.37508(16) 0.90705(15) 0.0562(5) Uani 1 1 d . . . . .
H28A H 0.7783 0.3181 0.8623 0.084 Uiso 1 1 calc R U . . .
H28B H 0.8345 0.3523 0.9675 0.084 Uiso 1 1 calc R U . . .
H28C H 0.8618 0.4308 0.8890 0.084 Uiso 1 1 calc R U . . .
C29 C 0.58946(18) 0.58217(12) 0.69724(12) 0.0401(4) Uani 1 1 d . . . . .
H29 H 0.6280 0.6466 0.6777 0.048 Uiso 1 1 calc R U . . .
C30 C 0.48046(19) 0.51908(13) 0.63700(12) 0.0435(4) Uani 1 1 d . . . . .
H30 H 0.4451 0.5411 0.5778 0.052 Uiso 1 1 calc R U . . .
C31 C -0.0683(3) 0.1531(3) 0.4751(3) 0.1317(16) Uani 1 1 d . . . . .
H31A H -0.0564 0.1107 0.4236 0.198 Uiso 1 1 calc R U . . .
H31B H -0.1646 0.1718 0.4636 0.198 Uiso 1 1 calc R U . . .
H31C H -0.0548 0.1148 0.5313 0.198 Uiso 1 1 calc R U . . .
C32 C 0.03650(19) 0.31650(13) 0.57137(12) 0.0427(4) Uani 1 1 d . . . . .
C33 C -0.0983(2) 0.33005(16) 0.59202(15) 0.0562(5) Uani 1 1 d . . . . .
H33 H -0.1826 0.2952 0.5549 0.067 Uiso 1 1 calc R U . . .
C34 C -0.1113(2) 0.39334(17) 0.66550(17) 0.0665(6) Uani 1 1 d . . . . .
H34 H -0.2029 0.4010 0.6775 0.080 Uiso 1 1 calc R U . . .
C35 C 0.0127(2) 0.44481(16) 0.72061(16) 0.0644(6) Uani 1 1 d . . . . .
H35 H 0.0051 0.4877 0.7703 0.077 Uiso 1 1 calc R U . . .
C36 C 0.1480(2) 0.43342(14) 0.70297(14) 0.0517(5) Uani 1 1 d . . . . .
H36 H 0.2314 0.4680 0.7413 0.062 Uiso 1 1 calc R U . . .
C37 C 0.16129(18) 0.37019(12) 0.62782(12) 0.0388(4) Uani 1 1 d . . . . .
C38 C 0.2235(3) 0.14496(17) 0.43504(16) 0.0705(7) Uani 1 1 d . . . . .
H38 H 0.1445 0.1062 0.3959 0.085 Uiso 1 1 calc R U . . .
C39 C 0.3603(3) 0.1215(2) 0.4348(2) 0.0908(9) Uani 1 1 d . . . . .
H39 H 0.3731 0.0674 0.3964 0.109 Uiso 1 1 calc R U . . .
C40 C 0.4783(3) 0.1782(2) 0.4914(2) 0.0834(8) Uani 1 1 d . . . . .
H40 H 0.5716 0.1629 0.4913 0.100 Uiso 1 1 calc R U . . .
C41 C 0.4584(2) 0.25775(16) 0.54820(15) 0.0598(6) Uani 1 1 d . . . . .
H41 H 0.5387 0.2963 0.5863 0.072 Uiso 1 1 calc R U . . .
C42 C 0.5462(2) 0.32541(13) 0.94394(14) 0.0524(5) Uani 1 1 d . . . . .
H42A H 0.4502 0.3441 0.9376 0.079 Uiso 1 1 calc R U . . .
H42B H 0.5821 0.3131 1.0083 0.079 Uiso 1 1 calc R U . . .
H42C H 0.5423 0.2634 0.9068 0.079 Uiso 1 1 calc R U . . .
C43 C 1.18325(19) 0.74376(13) 0.83322(12) 0.0426(4) Uani 1 1 d . . . . .
H43 H 1.1279 0.6907 0.8596 0.051 Uiso 1 1 calc R U . . .
C44 C 1.3033(2) 0.72305(14) 0.79887(14) 0.0505(5) Uani 1 1 d . . . . .
H44 H 1.3298 0.6568 0.8034 0.061 Uiso 1 1 calc R U . . .
C1 C 0.0459(2) 0.25270(17) 0.48576(14) 0.0579(5) Uani 1 1 d . . . . .

loop_
_atom_site_aniso_label
_atom_site_aniso_U_11
_atom_site_aniso_U_22
_atom_site_aniso_U_33
_atom_site_aniso_U_23
_atom_site_aniso_U_13
_atom_site_aniso_U_12
O1 0.0841(10) 0.0478(7) 0.0370(8) 0.0046(6) 0.0173(7) -0.0070(7)
N1 0.0351(8) 0.0484(8) 0.0418(9) -0.0122(7) 0.0020(7) -0.0052(6)
C2 0.0321(8) 0.0321(7) 0.0334(9) -0.0006(6) 0.0079(7) 0.0008(6)
N3 0.0357(7) 0.0305(6) 0.0448(8) 0.0015(6) 0.0105(6) -0.0040(5)
C46 0.134(3) 0.257(5) 0.0399(15) 0.034(2) 0.0131(16) 0.108(3)
C45 0.0471(11) 0.0548(10) 0.0378(10) -0.0094(8) 0.0077(8) -0.0084(8)
C3 0.0432(10) 0.0443(9) 0.0370(10) -0.0046(7) 0.0093(8) -0.0051(7)
C4 0.0368(9) 0.0425(9) 0.0400(10) -0.0075(8) 0.0040(8) -0.0035(7)
C5 0.0409(10) 0.0331(8) 0.0438(10) -0.0018(7) 0.0071(8) -0.0047(7)
C6 0.0324(8) 0.0329(7) 0.0359(9) -0.0013(7) 0.0063(7) 0.0011(6)
C7 0.0307(8) 0.0322(7) 0.0350(9) -0.0011(6) 0.0075(7) 0.0008(6)
C8 0.0404(9) 0.0371(8) 0.0319(9) 0.0008(7) 0.0083(7) -0.0032(7)
C9 0.0349(9) 0.0304(7) 0.0408(10) 0.0007(7) 0.0096(7) -0.0020(6)
C10 0.0337(9) 0.0359(8) 0.0319(9) -0.0032(7) 0.0022(7) -0.0040(6)
C11 0.0387(9) 0.0369(8) 0.0414(10) -0.0023(7) 0.0070(8) -0.0051(7)
C12 0.0477(11) 0.0510(10) 0.0613(13) -0.0004(9) 0.0209(10) -0.0071(9)
C13 0.0482(11) 0.0611(12) 0.0668(14) -0.0022(10) 0.0225(10) 0.0064(9)
C14 0.0701(15) 0.0472(11) 0.0773(16) 0.0066(11) 0.0044(12) 0.0195(10)
C15 0.0696(14) 0.0386(9) 0.0627(13) 0.0081(9) 0.0102(11) 0.0044(9)
C16 0.0507(11) 0.0309(8) 0.0465(11) -0.0024(7) 0.0076(8) -0.0021(7)
C17 0.0525(11) 0.0324(8) 0.0629(13) -0.0005(8) 0.0171(10) -0.0088(8)
C18 0.0863(17) 0.0499(12) 0.131(2) 0.0308(14) 0.0526(17) 0.0011(11)
C19 0.0577(13) 0.0588(12) 0.0968(19) -0.0352(13) 0.0042(13) -0.0060(10)
C20 0.0410(10) 0.0340(8) 0.0400(10) -0.0034(7) 0.0044(8) -0.0011(7)
C21 0.0448(11) 0.0427(9) 0.0658(13) -0.0026(9) 0.0101(10) 0.0010(8)
C22 0.0506(12) 0.0567(12) 0.0801(16) -0.0044(11) 0.0039(11) 0.0135(10)
C23 0.0312(8) 0.0338(7) 0.0355(9) 0.0004(7) 0.0077(7) 0.0006(6)
C24 0.0398(9) 0.0398(8) 0.0314(9) -0.0004(7) 0.0059(7) 0.0018(7)
C25 0.0335(9) 0.0364(8) 0.0391(10) -0.0054(7) 0.0036(7) -0.0013(7)
C26 0.0356(9) 0.0371(8) 0.0363(10) 0.0036(7) 0.0067(7) 0.0018(7)
C27 0.0371(9) 0.0309(7) 0.0382(9) 0.0030(7) 0.0071(7) 0.0021(6)
C28 0.0570(12) 0.0615(11) 0.0554(13) 0.0029(10) 0.0108(10) 0.0251(10)
C29 0.0427(10) 0.0374(8) 0.0370(10) 0.0020(7) 0.0068(8) -0.0038(7)
C30 0.0439(10) 0.0475(9) 0.0347(10) 0.0014(8) 0.0018(8) -0.0008(8)
C31 0.0561(16) 0.154(3) 0.170(3) -0.111(3) 0.0339(19) -0.0428(18)
C32 0.0411(10) 0.0468(9) 0.0369(10) 0.0042(8) 0.0047(8) -0.0014(8)
C33 0.0410(11) 0.0655(12) 0.0590(13) -0.0017(10) 0.0068(10) 0.0009(9)
C34 0.0482(12) 0.0746(14) 0.0802(16) -0.0073(12) 0.0234(11) 0.0064(10)
C35 0.0629(14) 0.0628(12) 0.0697(15) -0.0153(11) 0.0236(12) 0.0035(10)
C36 0.0503(11) 0.0514(10) 0.0507(12) -0.0106(9) 0.0103(9) -0.0021(8)
C37 0.0400(9) 0.0378(8) 0.0364(10) 0.0028(7) 0.0065(8) -0.0009(7)
C38 0.0629(14) 0.0736(14) 0.0681(15) -0.0333(12) 0.0132(12) -0.0125(11)
C39 0.0743(17) 0.0866(17) 0.110(2) -0.0554(16) 0.0253(15) -0.0015(14)
C40 0.0565(14) 0.0899(17) 0.105(2) -0.0379(16) 0.0233(14) 0.0064(12)
C41 0.0436(11) 0.0666(12) 0.0652(14) -0.0213(11) 0.0099(10) -0.0037(9)
C42 0.0632(12) 0.0376(9) 0.0511(12) 0.0085(8) 0.0079(10) -0.0069(8)
C43 0.0443(10) 0.0379(8) 0.0433(10) 0.0021(7) 0.0070(8) -0.0005(7)
C44 0.0513(11) 0.0474(10) 0.0538(12) -0.0018(9) 0.0098(9) 0.0110(8)
C1 0.0433(11) 0.0839(14) 0.0394(11) -0.0167(10) -0.0001(9) -0.0035(10)

loop_
_atom_type_symbol
_atom_type_description
_atom_type_scat_dispersion_real
_atom_type_scat_dispersion_imag
_atom_type_scat_source
C C 0.0033 0.0016 'International Tables Vol C Tables 4.2.6.8 and 6.1.1.4'
H H 0.0000 0.0000 'International Tables Vol C Tables 4.2.6.8 and 6.1.1.4'
N N 0.0061 0.0033 'International Tables Vol C Tables 4.2.6.8 and 6.1.1.4'
O O 0.0106 0.0060 'International Tables Vol C Tables 4.2.6.8 and 6.1.1.4'

loop_
_geom_angle_atom_site_label_1
_geom_angle_atom_site_label_2
_geom_angle_atom_site_label_3
_geom_angle
_geom_angle_site_symmetry_1
_geom_angle_site_symmetry_3
_geom_angle_publ_flag
C3 N1 C4 120.22(14) . . ?
C3 N1 C37 120.98(13) . . ?
C37 N1 C4 117.50(14) . . ?
C8 C2 C7 122.44(15) . . ?
C8 C2 C23 117.99(14) . . ?
C23 C2 C7 119.55(13) . . ?
C10 N3 C9 117.43(12) . . ?
C20 N3 C9 117.93(13) . . ?
C20 N3 C10 119.75(13) . . ?
H46A C46 H46B 109.5 . . ?
H46A C46 H46C 109.5 . . ?
H46B C46 H46C 109.5 . . ?
C1 C46 H46A 109.5 . . ?
C1 C46 H46B 109.5 . . ?
C1 C46 H46C 109.5 . . ?
C3 C45 C1 121.57(16) . . ?
C38 C45 C3 117.06(18) . . ?
C38 C45 C1 121.26(17) . . ?
C45 C3 N1 119.60(16) . . ?
C41 C3 N1 120.25(16) . . ?
C41 C3 C45 120.15(16) . . ?
C5 C4 N1 120.07(15) . . ?
C5 C4 C30 120.00(15) . . ?
C30 C4 N1 119.73(16) . . ?
C4 C5 H5 119.2 . . ?
C4 C5 C6 121.70(15) . . ?
C6 C5 H5 119.2 . . ?
C5 C6 C7 118.51(15) . . ?
C5 C6 C27 120.78(14) . . ?
C7 C6 C27 120.70(14) . . ?
C6 C7 C2 119.30(14) . . ?
C29 C7 C2 121.37(14) . . ?
C29 C7 C6 119.24(14) . . ?
C2 C8 H8 119.7 . . ?
C9 C8 C2 120.69(15) . . ?
C9 C8 H8 119.7 . . ?
C8 C9 N3 119.16(15) . . ?
C25 C9 N3 119.92(14) . . ?
C25 C9 C8 120.91(14) . . ?
C11 C10 N3 119.44(14) . . ?
C43 C10 N3 121.37(14) . . ?
C43 C10 C11 119.18(15) . . ?
C10 C11 C17 118.97(15) . . ?
C12 C11 C10 118.10(15) . . ?
C12 C11 C17 122.63(15) . . ?
C11 C12 H12 118.9 . . ?
C13 C12 C11 122.25(17) . . ?
C13 C12 H12 118.9 . . ?
C12 C13 H13 120.4 . . ?
C44 C13 C12 119.21(18) . . ?
C44 C13 H13 120.4 . . ?
C15 C14 H14 120.1 . . ?
C22 C14 H14 120.1 . . ?
C22 C14 C15 119.78(19) . . ?
C14 C15 H15 119.0 . . ?
C14 C15 C16 122.01(18) . . ?
C16 C15 H15 119.0 . . ?
C15 C16 C17 122.94(16) . . ?
C15 C16 C20 117.75(17) . . ?
C20 C16 C17 119.06(15) . . ?
C11 C17 C18 111.76(16) . . ?
C11 C17 C19 106.30(16) . . ?
C16 C17 C11 109.20(13) . . ?
C16 C17 C18 112.35(18) . . ?
C16 C17 C19 107.99(16) . . ?
C18 C17 C19 108.99(18) . . ?
C17 C18 H18A 109.5 . . ?
C17 C18 H18B 109.5 . . ?
C17 C18 H18C 109.5 . . ?
H18A C18 H18B 109.5 . . ?
H18A C18 H18C 109.5 . . ?
H18B C18 H18C 109.5 . . ?
C17 C19 H19A 109.5 . . ?
C17 C19 H19B 109.5 . . ?
C17 C19 H19C 109.5 . . ?
H19A C19 H19B 109.5 . . ?
H19A C19 H19C 109.5 . . ?
H19B C19 H19C 109.5 . . ?
C16 C20 N3 119.43(15) . . ?
C21 C20 N3 120.70(15) . . ?
C21 C20 C16 119.88(16) . . ?
C20 C21 H21 119.7 . . ?
C22 C21 C20 120.58(18) . . ?
C22 C21 H21 119.7 . . ?
C14 C22 C21 119.88(19) . . ?
C14 C22 H22 120.1 . . ?
C21 C22 H22 120.1 . . ?
C2 C23 C26 120.07(14) . . ?
C24 C23 C2 120.52(14) . . ?
C24 C23 C26 119.35(15) . . ?
C23 C24 H24 119.7 . . ?
C25 C24 C23 120.57(15) . . ?
C25 C24 H24 119.7 . . ?
C9 C25 C24 119.15(15) . . ?
C9 C25 H25 120.4 . . ?
C24 C25 H25 120.4 . . ?
O1 C26 C23 121.41(15) . . ?
O1 C26 C27 122.30(14) . . ?
C23 C26 C27 115.97(14) . . ?
C6 C27 C28 108.74(14) . . ?
C6 C27 C42 113.74(14) . . ?
C26 C27 C6 110.62(12) . . ?
C26 C27 C28 103.75(14) . . ?
C26 C27 C42 111.17(14) . . ?
C42 C27 C28 108.28(14) . . ?
C27 C28 H28A 109.5 . . ?
C27 C28 H28B 109.5 . . ?
C27 C28 H28C 109.5 . . ?
H28A C28 H28B 109.5 . . ?
H28A C28 H28C 109.5 . . ?
H28B C28 H28C 109.5 . . ?
C7 C29 H29 119.4 . . ?
C30 C29 C7 121.27(15) . . ?
C30 C29 H29 119.4 . . ?
C4 C30 H30 120.4 . . ?
C29 C30 C4 119.20(16) . . ?
C29 C30 H30 120.4 . . ?
H31A C31 H31B 109.5 . . ?
H31A C31 H31C 109.5 . . ?
H31B C31 H31C 109.5 . . ?
C1 C31 H31A 109.5 . . ?
C1 C31 H31B 109.5 . . ?
C1 C31 H31C 109.5 . . ?
C33 C32 C37 117.63(17) . . ?
C33 C32 C1 120.75(16) . . ?
C37 C32 C1 121.43(16) . . ?
C32 C33 H33 118.8 . . ?
C34 C33 C32 122.40(19) . . ?
C34 C33 H33 118.8 . . ?
C33 C34 H34 120.5 . . ?
C35 C34 C33 119.08(19) . . ?
C35 C34 H34 120.5 . . ?
C34 C35 H35 119.8 . . ?
C34 C35 C36 120.5(2) . . ?
C36 C35 H35 119.8 . . ?
C35 C36 H36 119.8 . . ?
C35 C36 C37 120.48(18) . . ?
C37 C36 H36 119.8 . . ?
C32 C37 N1 119.89(15) . . ?
C32 C37 C36 119.91(16) . . ?
C36 C37 N1 120.19(15) . . ?
C45 C38 H38 118.7 . . ?
C39 C38 C45 122.6(2) . . ?
C39 C38 H38 118.7 . . ?
C38 C39 H39 120.2 . . ?
C38 C39 C40 119.6(2) . . ?
C40 C39 H39 120.2 . . ?
C39 C40 H40 120.1 . . ?
C39 C40 C41 119.9(2) . . ?
C41 C40 H40 120.1 . . ?
C3 C41 H41 119.7 . . ?
C40 C41 C3 120.69(19) . . ?
C40 C41 H41 119.7 . . ?
C27 C42 H42A 109.5 . . ?
C27 C42 H42B 109.5 . . ?
C27 C42 H42C 109.5 . . ?
H42A C42 H42B 109.5 . . ?
H42A C42 H42C 109.5 . . ?
H42B C42 H42C 109.5 . . ?
C10 C43 H43 119.5 . . ?
C44 C43 C10 121.10(16) . . ?
C44 C43 H43 119.5 . . ?
C13 C44 C43 120.02(17) . . ?
C13 C44 H44 120.0 . . ?
C43 C44 H44 120.0 . . ?
C46 C1 C31 110.8(2) . . ?
C45 C1 C46 107.55(19) . . ?
C45 C1 C31 110.1(2) . . ?
C32 C1 C46 107.1(2) . . ?
C32 C1 C45 111.04(15) . . ?
C32 C1 C31 110.16(17) . . ?

loop_
_geom_bond_atom_site_label_1
_geom_bond_atom_site_label_2
_geom_bond_distance
_geom_bond_site_symmetry_2
_geom_bond_publ_flag
O1 C26 1.211(2) . ?
N1 C3 1.400(2) . ?
N1 C4 1.440(2) . ?
N1 C37 1.408(2) . ?
C2 C7 1.480(2) . ?
C2 C8 1.395(2) . ?
C2 C23 1.404(2) . ?
N3 C9 1.4411(19) . ?
N3 C10 1.411(2) . ?
N3 C20 1.407(2) . ?
C46 H46A 0.9600 . ?
C46 H46B 0.9600 . ?
C46 H46C 0.9600 . ?
C46 C1 1.527(4) . ?
C45 C3 1.400(2) . ?
C45 C38 1.391(3) . ?
C45 C1 1.518(3) . ?
C3 C41 1.389(3) . ?
C4 C5 1.379(2) . ?
C4 C30 1.384(2) . ?
C5 H5 0.9300 . ?
C5 C6 1.389(2) . ?
C6 C7 1.404(2) . ?
C6 C27 1.523(2) . ?
C7 C29 1.397(2) . ?
C8 H8 0.9300 . ?
C8 C9 1.388(2) . ?
C9 C25 1.378(2) . ?
C10 C11 1.401(2) . ?
C10 C43 1.393(2) . ?
C11 C12 1.384(2) . ?
C11 C17 1.522(2) . ?
C12 H12 0.9300 . ?
C12 C13 1.380(3) . ?
C13 H13 0.9300 . ?
C13 C44 1.371(3) . ?
C14 H14 0.9300 . ?
C14 C15 1.376(3) . ?
C14 C22 1.372(3) . ?
C15 H15 0.9300 . ?
C15 C16 1.392(3) . ?
C16 C17 1.521(3) . ?
C16 C20 1.402(2) . ?
C17 C18 1.531(3) . ?
C17 C19 1.547(3) . ?
C18 H18A 0.9600 . ?
C18 H18B 0.9600 . ?
C18 H18C 0.9600 . ?
C19 H19A 0.9600 . ?
C19 H19B 0.9600 . ?
C19 H19C 0.9600 . ?
C20 C21 1.392(2) . ?
C21 H21 0.9300 . ?
C21 C22 1.384(3) . ?
C22 H22 0.9300 . ?
C23 C24 1.391(2) . ?
C23 C26 1.493(2) . ?
C24 H24 0.9300 . ?
C24 C25 1.383(2) . ?
C25 H25 0.9300 . ?
C26 C27 1.522(2) . ?
C27 C28 1.546(2) . ?
C27 C42 1.525(2) . ?
C28 H28A 0.9600 . ?
C28 H28B 0.9600 . ?
C28 H28C 0.9600 . ?
C29 H29 0.9300 . ?
C29 C30 1.383(2) . ?
C30 H30 0.9300 . ?
C31 H31A 0.9600 . ?
C31 H31B 0.9600 . ?
C31 H31C 0.9600 . ?
C31 C1 1.544(3) . ?
C32 C33 1.392(3) . ?
C32 C37 1.395(2) . ?
C32 C1 1.516(3) . ?
C33 H33 0.9300 . ?
C33 C34 1.379(3) . ?
C34 H34 0.9300 . ?
C34 C35 1.371(3) . ?
C35 H35 0.9300 . ?
C35 C36 1.373(3) . ?
C36 H36 0.9300 . ?
C36 C37 1.399(2) . ?
C38 H38 0.9300 . ?
C38 C39 1.368(3) . ?
C39 H39 0.9300 . ?
C39 C40 1.370(3) . ?
C40 H40 0.9300 . ?
C40 C41 1.375(3) . ?
C41 H41 0.9300 . ?
C42 H42A 0.9600 . ?
C42 H42B 0.9600 . ?
C42 H42C 0.9600 . ?
C43 H43 0.9300 . ?
C43 C44 1.376(2) . ?
C44 H44 0.9300 . ?

loop_
_geom_torsion_atom_site_label_1
_geom_torsion_atom_site_label_2
_geom_torsion_atom_site_label_3
_geom_torsion_atom_site_label_4
_geom_torsion
_geom_torsion_site_symmetry_1
_geom_torsion_site_symmetry_2
_geom_torsion_site_symmetry_3
_geom_torsion_site_symmetry_4
_geom_torsion_publ_flag
O1 C26 C27 C6 145.55(17) . . . . ?
O1 C26 C27 C28 -97.99(19) . . . . ?
O1 C26 C27 C42 18.2(2) . . . . ?
N1 C3 C41 C40 179.1(2) . . . . ?
N1 C4 C5 C6 -171.90(15) . . . . ?
N1 C4 C30 C29 172.93(15) . . . . ?
C2 C7 C29 C30 -174.02(15) . . . . ?
C2 C8 C9 N3 175.74(14) . . . . ?
C2 C8 C9 C25 -3.1(2) . . . . ?
C2 C23 C24 C25 -3.3(2) . . . . ?
C2 C23 C26 O1 -164.42(16) . . . . ?
C2 C23 C26 C27 22.0(2) . . . . ?
N3 C9 C25 C24 -175.54(14) . . . . ?
N3 C10 C11 C12 -176.34(16) . . . . ?
N3 C10 C11 C17 9.8(2) . . . . ?
N3 C10 C43 C44 178.60(16) . . . . ?
N3 C20 C21 C22 -177.79(17) . . . . ?
C45 C3 C41 C40 -0.7(3) . . . . ?
C45 C38 C39 C40 -0.5(5) . . . . ?
C3 N1 C4 C5 -86.7(2) . . . . ?
C3 N1 C4 C30 98.5(2) . . . . ?
C3 N1 C37 C32 -16.1(2) . . . . ?
C3 N1 C37 C36 164.50(17) . . . . ?
C3 C45 C38 C39 0.1(4) . . . . ?
C3 C45 C1 C46 95.6(3) . . . . ?
C3 C45 C1 C31 -143.5(2) . . . . ?
C3 C45 C1 C32 -21.2(3) . . . . ?
C4 N1 C3 C45 -177.93(16) . . . . ?
C4 N1 C3 C41 2.3(3) . . . . ?
C4 N1 C37 C32 176.85(15) . . . . ?
C4 N1 C37 C36 -2.5(2) . . . . ?
C4 C5 C6 C7 -1.2(2) . . . . ?
C4 C5 C6 C27 179.81(15) . . . . ?
C5 C4 C30 C29 -1.8(3) . . . . ?
C5 C6 C7 C2 175.09(14) . . . . ?
C5 C6 C7 C29 -1.4(2) . . . . ?
C5 C6 C27 C26 -147.20(15) . . . . ?
C5 C6 C27 C28 99.48(18) . . . . ?
C5 C6 C27 C42 -21.3(2) . . . . ?
C6 C7 C29 C30 2.4(2) . . . . ?
C7 C2 C8 C9 177.86(14) . . . . ?
C7 C2 C23 C24 -174.75(14) . . . . ?
C7 C2 C23 C26 8.0(2) . . . . ?
C7 C6 C27 C26 33.8(2) . . . . ?
C7 C6 C27 C28 -79.52(18) . . . . ?
C7 C6 C27 C42 159.74(15) . . . . ?
C7 C29 C30 C4 -0.8(3) . . . . ?
C8 C2 C7 C6 165.20(15) . . . . ?
C8 C2 C7 C29 -18.4(2) . . . . ?
C8 C2 C23 C24 3.5(2) . . . . ?
C8 C2 C23 C26 -173.75(14) . . . . ?
C8 C9 C25 C24 3.3(2) . . . . ?
C9 N3 C10 C11 175.18(15) . . . . ?
C9 N3 C10 C43 -5.2(2) . . . . ?
C9 N3 C20 C16 -175.22(15) . . . . ?
C9 N3 C20 C21 4.9(2) . . . . ?
C10 N3 C9 C8 -77.56(19) . . . . ?
C10 N3 C9 C25 101.28(18) . . . . ?
C10 N3 C20 C16 -20.6(2) . . . . ?
C10 N3 C20 C21 159.49(16) . . . . ?
C10 C11 C12 C13 -3.2(3) . . . . ?
C10 C11 C17 C16 -35.8(2) . . . . ?
C10 C11 C17 C18 -160.77(18) . . . . ?
C10 C11 C17 C19 80.4(2) . . . . ?
C10 C43 C44 C13 -1.5(3) . . . . ?
C11 C10 C43 C44 -1.8(3) . . . . ?
C11 C12 C13 C44 0.1(3) . . . . ?
C12 C11 C17 C16 150.62(18) . . . . ?
C12 C11 C17 C18 25.7(3) . . . . ?
C12 C11 C17 C19 -93.1(2) . . . . ?
C12 C13 C44 C43 2.3(3) . . . . ?
C14 C15 C16 C17 -171.83(19) . . . . ?
C14 C15 C16 C20 2.3(3) . . . . ?
C15 C14 C22 C21 -2.9(3) . . . . ?
C15 C16 C17 C11 -150.24(18) . . . . ?
C15 C16 C17 C18 -25.7(3) . . . . ?
C15 C16 C17 C19 94.6(2) . . . . ?
C15 C16 C20 N3 176.14(16) . . . . ?
C15 C16 C20 C21 -4.0(3) . . . . ?
C16 C20 C21 C22 2.3(3) . . . . ?
C17 C11 C12 C13 170.35(19) . . . . ?
C17 C16 C20 N3 -9.5(2) . . . . ?
C17 C16 C20 C21 170.41(16) . . . . ?
C20 N3 C9 C8 77.66(19) . . . . ?
C20 N3 C9 C25 -103.50(18) . . . . ?
C20 N3 C10 C11 20.4(2) . . . . ?
C20 N3 C10 C43 -159.92(15) . . . . ?
C20 C16 C17 C11 35.7(2) . . . . ?
C20 C16 C17 C18 160.29(17) . . . . ?
C20 C16 C17 C19 -79.5(2) . . . . ?
C20 C21 C22 C14 1.2(3) . . . . ?
C22 C14 C15 C16 1.1(3) . . . . ?
C23 C2 C7 C6 -16.7(2) . . . . ?
C23 C2 C7 C29 159.79(15) . . . . ?
C23 C2 C8 C9 -0.3(2) . . . . ?
C23 C24 C25 C9 -0.1(2) . . . . ?
C23 C26 C27 C6 -40.91(19) . . . . ?
C23 C26 C27 C28 75.55(17) . . . . ?
C23 C26 C27 C42 -168.28(14) . . . . ?
C24 C23 C26 O1 18.3(2) . . . . ?
C24 C23 C26 C27 -155.28(15) . . . . ?
C26 C23 C24 C25 173.91(15) . . . . ?
C27 C6 C7 C2 -5.9(2) . . . . ?
C27 C6 C7 C29 177.59(14) . . . . ?
C30 C4 C5 C6 2.8(3) . . . . ?
C32 C33 C34 C35 -0.2(3) . . . . ?
C33 C32 C37 N1 -178.29(16) . . . . ?
C33 C32 C37 C36 1.1(3) . . . . ?
C33 C32 C1 C46 78.2(2) . . . . ?
C33 C32 C1 C45 -164.62(17) . . . . ?
C33 C32 C1 C31 -42.4(3) . . . . ?
C33 C34 C35 C36 -0.1(4) . . . . ?
C34 C35 C36 C37 0.8(3) . . . . ?
C35 C36 C37 N1 178.03(18) . . . . ?
C35 C36 C37 C32 -1.3(3) . . . . ?
C37 N1 C3 C45 15.4(3) . . . . ?
C37 N1 C3 C41 -164.32(17) . . . . ?
C37 N1 C4 C5 80.4(2) . . . . ?
C37 N1 C4 C30 -94.4(2) . . . . ?
C37 C32 C33 C34 -0.3(3) . . . . ?
C37 C32 C1 C46 -96.6(2) . . . . ?
C37 C32 C1 C45 20.5(3) . . . . ?
C37 C32 C1 C31 142.8(2) . . . . ?
C38 C45 C3 N1 -179.28(18) . . . . ?
C38 C45 C3 C41 0.5(3) . . . . ?
C38 C45 C1 C46 -80.3(3) . . . . ?
C38 C45 C1 C31 40.5(3) . . . . ?
C38 C45 C1 C32 162.81(19) . . . . ?
C38 C39 C40 C41 0.3(5) . . . . ?
C39 C40 C41 C3 0.3(4) . . . . ?
C43 C10 C11 C12 4.0(2) . . . . ?
C43 C10 C11 C17 -169.83(16) . . . . ?
C1 C45 C3 N1 4.6(3) . . . . ?
C1 C45 C3 C41 -175.66(19) . . . . ?
C1 C45 C38 C39 176.3(2) . . . . ?
C1 C32 C33 C34 -175.4(2) . . . . ?
C1 C32 C37 N1 -3.3(3) . . . . ?
C1 C32 C37 C36 176.09(18) . . . . ?
